data_7049168
loop_
_publ_author_name
'Niermeier, Philipp'
'Wickemeyer, Lucas'
'Neumann, Beate'
'Stammler, Hans-Georg'
'Goett-Zink, Lukas'
'Kottke, Tilman'
'Mitzel, Norbert W.'

_publ_section_title
;
 Aurophilicity in action: stepwise formation of dinuclear Au(i)
 macrocycles with rigid 1,8-dialkynylanthracenes.
;
_journal_issue 13
_journal_name_full 'Dalton transactions (Cambridge, England : 2003)'
_journal_page_first 4109
_journal_page_last 4113
_journal_paper_doi 10.1039/c8dt04783a
_journal_volume 48
_journal_year 2019
_chemical_formula_moiety 'C84 H124 Au4 P4'
_chemical_formula_sum 'C84 H124 Au4 P4'
_chemical_formula_weight 2045.57
_space_group_crystal_system triclinic
_space_group_IT_number 2
_space_group_name_Hall '-P 1'
_space_group_name_H-M_alt 'P -1'
_symmetry_space_group_name_Hall '-P 1'
_symmetry_space_group_name_H-M 'P -1'
_atom_sites_solution_hydrogens geom
_atom_sites_solution_primary dual
_audit_creation_date 2018-01-19
_audit_creation_method
;
Olex2 1.2
(compiled 2017.08.10 svn.r3458 for OlexSys, GUI svn.r5381)
;
_audit_update_record
;
2018-11-13 deposited with the CCDC.    2019-02-19 downloaded from the CCDC.
;
_cell_angle_alpha 117.469(11)
_cell_angle_beta 97.066(10)
_cell_angle_gamma 96.219(10)
_cell_formula_units_Z 1
_cell_length_a 11.2609(13)
_cell_length_b 14.3119(17)
_cell_length_c 14.3796(12)
_cell_measurement_reflns_used 3196
_cell_measurement_temperature 100.01(10)
_cell_measurement_theta_max 71.7930
_cell_measurement_theta_min 3.5040
_cell_volume 2004.4(4)
_computing_cell_refinement 'CrysAlisPro 1.171.38.46 (Rigaku OD, 2015)'
_computing_data_collection 'CrysAlisPro 1.171.38.46 (Rigaku OD, 2015)'
_computing_data_reduction 'CrysAlisPro 1.171.38.46 (Rigaku OD, 2015)'
_computing_molecular_graphics 'Olex2 (Dolomanov et al., 2009)'
_computing_publication_material 'Olex2 (Dolomanov et al., 2009)'
_computing_structure_refinement 'ShelXL (Sheldrick, 2015)'
_computing_structure_solution 'ShelXT (Sheldrick, 2015)'
_diffrn_ambient_environment N~2~
_diffrn_ambient_temperature 100.01(10)
_diffrn_detector 'CCD plate'
_diffrn_detector_area_resol_mean 5.3114
_diffrn_detector_type Atlas
_diffrn_measured_fraction_theta_full 0.996
_diffrn_measured_fraction_theta_max 0.978
_diffrn_measurement_details
;
List of Runs (angles in degrees, time in seconds):

  # Type    Start    End  Width  t~exp~   \w     \q     \k     \f   Frames
#--------------------------------------------------------------------------
  1  \w    -91.00 -15.00   1.00   27.61    --  -42.08 -57.00  90.00   76
  2  \w   -118.00  -5.00   1.00   27.61    --  -42.08 -19.00 150.00  113
  3  \w    -51.00  29.00   1.00   27.61    --  -42.08  38.00 -30.00   80
  4  \w     84.00 125.00   1.00   27.61    --   42.08-178.00 -30.00   41
  5  \w     58.00 123.00   1.00   27.61    --   42.08 178.00 120.00   65
  6  \w     72.00 114.00   1.00   90.00    --  108.91 -45.00  90.00   42
  7  \w     85.00 178.00   1.00   90.00    --  108.91  30.00 -90.00   93
  8  \w     45.00 134.00   1.00   90.00    --  108.91 -61.00-180.00   89
  9  \w     28.00 103.00   1.00   90.00    --  108.91 -94.00 150.00   75
 10  \w     53.00 121.00   1.00   90.00    --  108.91-125.00  30.00   68
 11  \w     94.00 173.00   1.00   90.00    --  108.91 125.00-180.00   79
 12  \w    106.00 131.00   1.00   90.00    --  108.91 125.00  60.00   25
 13  \w    150.00 175.00   1.00   90.00    --  108.91 125.00  60.00   25
 14  \w     78.00 154.00   1.00   90.00    --  108.91  77.00   0.00   76
 15  \w     93.00 120.00   1.00   90.00    --  108.91-125.00-120.00   27
 16  \w     86.00 163.00   1.00   90.00    --  108.91  61.00 150.00   77
 17  \w     94.00 142.00   1.00   90.00    --  108.91 125.00  90.00   48
 18  \w    109.00 178.00   1.00   90.00    --  108.91 125.00-150.00   69
;
_diffrn_measurement_device 'four-circle diffractometer'
_diffrn_measurement_device_type 'SuperNova, Dual, Cu at zero, Atlas'
_diffrn_measurement_method '\w scans'
_diffrn_orient_matrix_type 'CrysAlisPro convention (1999,Acta A55,543-557)'
_diffrn_orient_matrix_UB_11 -0.0430372000
_diffrn_orient_matrix_UB_12 -0.0692502000
_diffrn_orient_matrix_UB_13 0.0500057000
_diffrn_orient_matrix_UB_21 0.1293987000
_diffrn_orient_matrix_UB_22 0.0273346000
_diffrn_orient_matrix_UB_23 0.0661521000
_diffrn_orient_matrix_UB_31 -0.0331592000
_diffrn_orient_matrix_UB_32 0.0985478000
_diffrn_orient_matrix_UB_33 0.0910319000
_diffrn_radiation_monochromator mirror
_diffrn_radiation_probe x-ray
_diffrn_radiation_type CuK\a
_diffrn_radiation_wavelength 1.54184
_diffrn_reflns_av_R_equivalents 0.0758
_diffrn_reflns_av_unetI/netI 0.1191
_diffrn_reflns_Laue_measured_fraction_full 0.996
_diffrn_reflns_Laue_measured_fraction_max 0.978
_diffrn_reflns_limit_h_max 13
_diffrn_reflns_limit_h_min -13
_diffrn_reflns_limit_k_max 17
_diffrn_reflns_limit_k_min -16
_diffrn_reflns_limit_l_max 17
_diffrn_reflns_limit_l_min -17
_diffrn_reflns_number 13679
_diffrn_reflns_point_group_measured_fraction_full 0.996
_diffrn_reflns_point_group_measured_fraction_max 0.978
_diffrn_reflns_theta_full 67.684
_diffrn_reflns_theta_max 72.104
_diffrn_reflns_theta_min 3.533
_diffrn_source 'micro-focus sealed X-ray tube'
_diffrn_source_type 'SuperNova (Cu) X-ray Source'
_exptl_absorpt_coefficient_mu 14.506
_exptl_absorpt_correction_T_max 0.908
_exptl_absorpt_correction_T_min 0.786
_exptl_absorpt_correction_type gaussian
_exptl_absorpt_process_details
;
CrysAlisPro 1.171.38.46 (Rigaku Oxford Diffraction, 2015)
Numerical absorption correction based on gaussian integration over
            a multifaceted crystal model
Empirical absorption correction using spherical harmonics,
 implemented in SCALE3 ABSPACK scaling algorithm.
;
_exptl_crystal_colour 'clear yellow'
_exptl_crystal_colour_lustre clear
_exptl_crystal_colour_primary yellow
_exptl_crystal_density_diffrn 1.695
_exptl_crystal_description needle
_exptl_crystal_F_000 1004
_exptl_crystal_size_max 0.044
_exptl_crystal_size_mid 0.018
_exptl_crystal_size_min 0.016
_refine_diff_density_max 3.634
_refine_diff_density_min -4.846
_refine_diff_density_rms 0.239
_refine_ls_extinction_method none
_refine_ls_goodness_of_fit_ref 1.014
_refine_ls_hydrogen_treatment constr
_refine_ls_matrix_type full
_refine_ls_number_parameters 421
_refine_ls_number_reflns 7736
_refine_ls_number_restraints 0
_refine_ls_restrained_S_all 1.014
_refine_ls_R_factor_all 0.1002
_refine_ls_R_factor_gt 0.0648
_refine_ls_shift/su_max 0.000
_refine_ls_shift/su_mean 0.000
_refine_ls_structure_factor_coef Fsqd
_refine_ls_weighting_details 'w=1/[\s^2^(Fo^2^)+(0.0746P)^2^] where P=(Fo^2^+2Fc^2^)/3'
_refine_ls_weighting_scheme calc
_refine_ls_wR_factor_gt 0.1588
_refine_ls_wR_factor_ref 0.1823
_reflns_Friedel_coverage 0.000
_reflns_number_gt 5119
_reflns_number_total 7736
_reflns_threshold_expression 'I > 2\s(I)'
_cod_data_source_file c8dt04783a2.cif
_cod_data_source_block compound_5
_cod_depositor_comments 'Adding full bibliography for 7049167--7049169.cif.'
_cod_database_code 7049168
_shelx_shelxl_version_number 2016/6
_chemical_oxdiff_formula 'C48 H99 Au2'
_shelx_space_group_comment
;
The symmetry employed for this shelxl refinement is uniquely defined
by the following loop, which should always be used as a source of
symmetry information in preference to the above space-group names.
They are only intended as comments.
;
_reflns_odcompleteness_completeness 97.59
_reflns_odcompleteness_iscentric 1
_reflns_odcompleteness_theta 72.20
_olex2_refinement_description
;
1. Fixed Uiso
 At 1.2 times of:
  All C(H) groups, All C(H,H) groups
 At 1.5 times of:
  All C(H,H,H) groups
2.a Secondary CH2 refined with riding coordinates:
 C19(H19A,H19B), C20(H20A,H20B), C21(H21A,H21B), C23(H23A,H23B), C24(H24A,
 H24B), C25(H25A,H25B), C27(H27A,H27B), C28(H28A,H28B), C29(H29A,H29B),
 C31(H31A,H31B), C32(H32A,H32B), C33(H33A,H33B), C35(H35A,H35B), C36(H36A,H36B),
  C37(H37A,H37B), C39(H39A,H39B), C40(H40A,H40B), C41(H41A,H41B)
2.b Aromatic/amide H refined with riding coordinates:
 C3(H3), C6(H6), C7(H7), C8(H8), C10(H10), C12(H12), C13(H13), C14(H14)
2.c Idealised Me refined as rotating group:
 C22(H22A,H22B,H22C), C26(H26A,H26B,H26C), C30(H30A,H30B,H30C), C34(H34A,H34B,
 H34C), C38(H38A,H38B,H38C), C42(H42A,H42B,H42C)
;
_olex2_date_sample_data_collection 2018-01-16
_olex2_submission_special_instructions 'No special instructions were received'
_oxdiff_exptl_absorpt_empirical_details
;
Empirical correction (ABSPACK) includes:
- Absorption correction using spherical harmonics
- Frame scaling
- Detector area scaling
;
_oxdiff_exptl_absorpt_empirical_full_max 1.765
_oxdiff_exptl_absorpt_empirical_full_min 0.622

loop_
_space_group_symop_operation_xyz
'x, y, z'
'-x, -y, -z'

loop_
_atom_site_label
_atom_site_type_symbol
_atom_site_fract_x
_atom_site_fract_y
_atom_site_fract_z
_atom_site_U_iso_or_equiv
_atom_site_adp_type
_atom_site_occupancy
_atom_site_site_symmetry_order
_atom_site_calc_flag
_atom_site_refinement_flags_posn
Au1 Au 0.66519(4) 0.38533(5) 0.44094(5) 0.03170(16) Uani 1 1 d .
Au2 Au 0.63672(4) 0.36102(5) 0.21705(5) 0.03644(18) Uani 1 1 d .
P1 P 0.7992(3) 0.2731(3) 0.1845(3) 0.0345(7) Uani 1 1 d .
P2 P 0.4748(3) 0.4499(3) 0.2358(3) 0.0393(8) Uani 1 1 d .
C1 C 0.9188(12) 0.7000(12) 0.5228(11) 0.035(3) Uani 1 1 d .
C2 C 0.8770(11) 0.8030(11) 0.5585(10) 0.032(3) Uani 1 1 d .
C3 C 0.7561(11) 0.8112(11) 0.5739(10) 0.031(3) Uani 1 1 d .
H3 H 0.703293 0.752441 0.566371 0.038 Uiso 1 1 calc R
C4 C 0.7159(11) 0.9093(12) 0.6007(11) 0.036(3) Uani 1 1 d .
C5 C 0.5907(12) 0.9165(12) 0.6094(11) 0.035(3) Uani 1 1 d .
C6 C 0.5527(13) 1.0124(13) 0.6282(13) 0.045(4) Uani 1 1 d .
H6 H 0.471743 1.017800 0.632372 0.054 Uiso 1 1 calc R
C7 C 0.6349(13) 1.1012(12) 0.6409(15) 0.050(4) Uani 1 1 d .
H7 H 0.606769 1.163365 0.651347 0.060 Uiso 1 1 calc R
C8 C 0.7556(13) 1.0972(12) 0.6382(14) 0.046(4) Uani 1 1 d .
H8 H 0.809695 1.157988 0.651771 0.055 Uiso 1 1 calc R
C9 C 0.7975(13) 1.0010(13) 0.6147(12) 0.041(3) Uani 1 1 d .
C10 C 0.9204(12) 0.9918(12) 0.6049(12) 0.039(3) Uani 1 1 d .
H10 H 0.975354 1.051744 0.617717 0.047 Uiso 1 1 calc R
C11 C 0.9605(12) 0.8955(12) 0.5768(12) 0.038(3) Uani 1 1 d .
C12 C 1.0811(12) 0.8854(12) 0.5579(12) 0.040(3) Uani 1 1 d .
H12 H 1.135224 0.945160 0.568966 0.048 Uiso 1 1 calc R
C13 C 1.1180(12) 0.7890(13) 0.5237(13) 0.044(4) Uani 1 1 d .
H13 H 1.196274 0.782635 0.510239 0.053 Uiso 1 1 calc R
C14 C 1.0357(11) 0.6985(12) 0.5089(11) 0.036(3) Uani 1 1 d .
H14 H 1.063694 0.634337 0.488543 0.043 Uiso 1 1 calc R
C15 C 0.8373(9) 0.6047(10) 0.5001(10) 0.027(3) Uani 1 1 d .
C16 C 0.7716(10) 0.5245(10) 0.4770(10) 0.029(3) Uani 1 1 d .
C17 C 0.5062(11) 0.8275(12) 0.5960(11) 0.037(3) Uani 1 1 d .
C18 C 0.4386(11) 0.7496(10) 0.5855(10) 0.028(3) Uani 1 1 d .
C19 C 0.9437(12) 0.3548(11) 0.2695(11) 0.037(3) Uani 1 1 d .
H19A H 0.931107 0.393699 0.342211 0.044 Uiso 1 1 calc R
H19B H 0.999609 0.307419 0.268437 0.044 Uiso 1 1 calc R
C20 C 1.0047(11) 0.4358(12) 0.2397(13) 0.042(3) Uani 1 1 d .
H20A H 1.079784 0.475298 0.291404 0.051 Uiso 1 1 calc R
H20B H 1.026396 0.396274 0.170525 0.051 Uiso 1 1 calc R
C21 C 0.9297(13) 0.5160(13) 0.2349(13) 0.045(4) Uani 1 1 d .
H21A H 0.858503 0.477695 0.178078 0.054 Uiso 1 1 calc R
H21B H 0.901445 0.551572 0.301676 0.054 Uiso 1 1 calc R
C22 C 0.9987(16) 0.5994(15) 0.2158(16) 0.058(5) Uani 1 1 d .
H22A H 1.020120 0.565483 0.146682 0.087 Uiso 1 1 calc GR
H22B H 1.071378 0.635386 0.269794 0.087 Uiso 1 1 calc GR
H22C H 0.948618 0.650502 0.218780 0.087 Uiso 1 1 calc GR
C23 C 0.8247(12) 0.2218(13) 0.0478(11) 0.041(3) Uani 1 1 d .
H23A H 0.750258 0.175365 -0.001014 0.049 Uiso 1 1 calc R
H23B H 0.841124 0.281795 0.034068 0.049 Uiso 1 1 calc R
C24 C 0.9300(12) 0.1589(14) 0.0226(14) 0.058(5) Uani 1 1 d .
H24A H 0.910784 0.095101 0.029745 0.070 Uiso 1 1 calc R
H24B H 1.003650 0.202921 0.074401 0.070 Uiso 1 1 calc R
C25 C 0.9544(15) 0.1249(18) -0.0941(14) 0.063(5) Uani 1 1 d .
H25A H 1.000377 0.067309 -0.114609 0.076 Uiso 1 1 calc R
H25B H 0.876995 0.097878 -0.143994 0.076 Uiso 1 1 calc R
C26 C 1.018(2) 0.210(2) -0.101(2) 0.086(7) Uani 1 1 d .
H26A H 1.035689 0.184389 -0.171673 0.129 Uiso 1 1 calc GR
H26B H 1.093398 0.239129 -0.049603 0.129 Uiso 1 1 calc GR
H26C H 0.970058 0.264497 -0.087122 0.129 Uiso 1 1 calc GR
C27 C 0.7799(12) 0.1606(11) 0.2096(12) 0.039(3) Uani 1 1 d .
H27A H 0.847515 0.123614 0.190488 0.046 Uiso 1 1 calc R
H27B H 0.784178 0.187737 0.285638 0.046 Uiso 1 1 calc R
C28 C 0.6613(13) 0.0794(11) 0.1498(12) 0.039(3) Uani 1 1 d .
H28A H 0.593293 0.115192 0.171238 0.047 Uiso 1 1 calc R
H28B H 0.655016 0.053910 0.073798 0.047 Uiso 1 1 calc R
C29 C 0.6512(14) -0.0161(15) 0.1697(15) 0.055(4) Uani 1 1 d .
H29A H 0.660202 0.009224 0.245893 0.066 Uiso 1 1 calc R
H29B H 0.717115 -0.053864 0.145577 0.066 Uiso 1 1 calc R
C30 C 0.5298(16) -0.0938(14) 0.1123(15) 0.061(5) Uani 1 1 d .
H30A H 0.522162 -0.121925 0.036574 0.091 Uiso 1 1 calc GR
H30B H 0.464132 -0.056776 0.135517 0.091 Uiso 1 1 calc GR
H30C H 0.526765 -0.151708 0.128918 0.091 Uiso 1 1 calc GR
C31 C 0.5245(14) 0.5922(15) 0.3202(15) 0.055(4) Uani 1 1 d .
H31A H 0.457003 0.628084 0.316966 0.066 Uiso 1 1 calc R
H31B H 0.548647 0.607220 0.393605 0.066 Uiso 1 1 calc R
C32 C 0.6356(12) 0.6391(11) 0.2861(13) 0.043(3) Uani 1 1 d .
H32A H 0.711267 0.636891 0.324748 0.051 Uiso 1 1 calc R
H32B H 0.632536 0.593808 0.210437 0.051 Uiso 1 1 calc R
C33 C 0.6354(14) 0.7537(13) 0.3079(14) 0.049(4) Uani 1 1 d .
H33A H 0.565162 0.755009 0.262402 0.059 Uiso 1 1 calc R
H33B H 0.628886 0.797842 0.381664 0.059 Uiso 1 1 calc R
C34 C 0.7509(16) 0.7997(16) 0.2870(18) 0.067(5) Uani 1 1 d .
H34A H 0.755800 0.757796 0.213253 0.100 Uiso 1 1 calc GR
H34B H 0.820525 0.797997 0.331563 0.100 Uiso 1 1 calc GR
H34C H 0.749359 0.872474 0.302892 0.100 Uiso 1 1 calc GR
C35 C 0.3580(12) 0.4150(13) 0.2969(12) 0.042(3) Uani 1 1 d .
H35A H 0.397276 0.416967 0.361840 0.051 Uiso 1 1 calc R
H35B H 0.307259 0.469200 0.317060 0.051 Uiso 1 1 calc R
C36 C 0.2753(13) 0.3041(14) 0.2255(14) 0.048(4) Uani 1 1 d .
H36A H 0.217273 0.293043 0.265662 0.058 Uiso 1 1 calc R
H36B H 0.229420 0.305121 0.164393 0.058 Uiso 1 1 calc R
C37 C 0.3402(13) 0.2091(13) 0.1847(13) 0.048(4) Uani 1 1 d .
H37A H 0.390172 0.213732 0.136079 0.057 Uiso 1 1 calc R
H37B H 0.393335 0.211153 0.244326 0.057 Uiso 1 1 calc R
C38 C 0.2502(14) 0.1054(13) 0.1280(15) 0.057(5) Uani 1 1 d .
H38A H 0.208588 0.096973 0.061379 0.085 Uiso 1 1 calc GR
H38B H 0.192108 0.106039 0.171745 0.085 Uiso 1 1 calc GR
H38C H 0.292271 0.046958 0.114510 0.085 Uiso 1 1 calc GR
C39 C 0.3976(13) 0.4363(16) 0.1072(13) 0.052(4) Uani 1 1 d .
H39A H 0.455278 0.468946 0.080922 0.062 Uiso 1 1 calc R
H39B H 0.374743 0.360702 0.055564 0.062 Uiso 1 1 calc R
C40 C 0.2839(15) 0.4869(17) 0.1132(15) 0.058(5) Uani 1 1 d .
H40A H 0.213720 0.435606 0.104070 0.069 Uiso 1 1 calc R
H40B H 0.293542 0.548888 0.183176 0.069 Uiso 1 1 calc R
C41 C 0.2619(14) 0.5207(16) 0.0288(15) 0.058(5) Uani 1 1 d .
H41A H 0.178329 0.531298 0.021104 0.070 Uiso 1 1 calc R
H41B H 0.270556 0.462590 -0.038759 0.070 Uiso 1 1 calc R
C42 C 0.3463(15) 0.6231(16) 0.0504(15) 0.065(5) Uani 1 1 d .
H42A H 0.336576 0.630773 -0.012865 0.097 Uiso 1 1 calc GR
H42B H 0.429331 0.618475 0.069656 0.097 Uiso 1 1 calc GR
H42C H 0.325863 0.684011 0.107803 0.097 Uiso 1 1 calc GR

loop_
_atom_site_aniso_label
_atom_site_aniso_U_11
_atom_site_aniso_U_22
_atom_site_aniso_U_33
_atom_site_aniso_U_23
_atom_site_aniso_U_13
_atom_site_aniso_U_12
Au1 0.0228(2) 0.0380(3) 0.0376(3) 0.0200(3) 0.0094(2) 0.0060(2)
Au2 0.0206(2) 0.0529(4) 0.0390(3) 0.0241(3) 0.0080(2) 0.0067(2)
P1 0.0227(14) 0.048(2) 0.0337(18) 0.0190(16) 0.0089(13) 0.0081(14)
P2 0.0201(14) 0.063(2) 0.039(2) 0.0264(18) 0.0094(13) 0.0148(15)
C1 0.028(6) 0.046(8) 0.028(7) 0.018(6) -0.002(5) 0.003(6)
C2 0.026(6) 0.036(7) 0.028(7) 0.013(6) -0.002(5) 0.002(5)
C3 0.028(6) 0.033(7) 0.033(7) 0.015(6) 0.010(5) 0.007(5)
C4 0.026(6) 0.044(8) 0.031(7) 0.016(6) 0.003(5) -0.005(6)
C5 0.032(6) 0.042(8) 0.033(7) 0.017(6) 0.010(6) 0.011(6)
C6 0.034(7) 0.046(9) 0.054(10) 0.019(7) 0.019(7) 0.010(6)
C7 0.037(7) 0.033(8) 0.085(13) 0.028(8) 0.023(8) 0.012(6)
C8 0.032(7) 0.036(8) 0.063(10) 0.021(8) 0.011(7) -0.006(6)
C9 0.038(7) 0.052(9) 0.041(8) 0.028(7) 0.015(6) 0.009(7)
C10 0.025(6) 0.048(8) 0.040(8) 0.019(7) 0.008(6) -0.002(6)
C11 0.026(6) 0.048(9) 0.040(8) 0.023(7) 0.002(6) 0.003(6)
C12 0.029(6) 0.045(8) 0.041(8) 0.020(7) 0.001(6) -0.009(6)
C13 0.023(6) 0.061(10) 0.059(10) 0.037(8) 0.005(6) 0.011(6)
C14 0.026(6) 0.040(8) 0.042(8) 0.021(6) 0.006(6) 0.011(6)
C15 0.013(5) 0.029(6) 0.028(6) 0.009(5) -0.006(4) -0.008(4)
C16 0.021(5) 0.035(7) 0.031(7) 0.017(6) 0.003(5) 0.002(5)
C17 0.022(6) 0.041(8) 0.037(8) 0.014(6) 0.000(5) -0.010(5)
C18 0.035(6) 0.034(7) 0.022(6) 0.019(5) 0.003(5) 0.008(5)
C19 0.036(7) 0.032(7) 0.031(7) 0.006(6) 0.004(6) 0.004(6)
C20 0.018(5) 0.045(8) 0.058(10) 0.022(7) 0.004(6) 0.000(5)
C21 0.038(7) 0.053(9) 0.041(8) 0.018(7) 0.004(6) 0.017(7)
C22 0.057(10) 0.067(12) 0.069(12) 0.044(10) 0.018(9) 0.021(9)
C23 0.029(6) 0.061(10) 0.030(7) 0.017(7) 0.010(6) 0.016(6)
C24 0.020(6) 0.057(10) 0.055(10) -0.006(8) 0.006(6) 0.004(6)
C25 0.041(8) 0.104(16) 0.044(10) 0.029(10) 0.025(8) 0.020(10)
C26 0.090(16) 0.082(17) 0.086(17) 0.037(14) 0.023(14) 0.022(14)
C27 0.028(6) 0.034(7) 0.043(8) 0.011(6) 0.011(6) -0.005(5)
C28 0.041(7) 0.037(8) 0.044(8) 0.023(7) 0.015(6) -0.001(6)
C29 0.040(8) 0.064(11) 0.060(11) 0.031(9) 0.014(8) 0.004(8)
C30 0.055(10) 0.043(10) 0.064(12) 0.016(9) 0.001(9) -0.011(8)
C31 0.040(8) 0.067(12) 0.067(12) 0.037(10) 0.018(8) 0.015(8)
C32 0.032(6) 0.023(6) 0.058(10) 0.013(6) -0.006(6) -0.009(5)
C33 0.040(8) 0.052(10) 0.047(9) 0.016(8) 0.006(7) 0.010(7)
C34 0.051(10) 0.064(12) 0.098(16) 0.046(12) 0.024(10) 0.013(9)
C35 0.024(6) 0.052(9) 0.037(8) 0.013(7) 0.002(6) 0.004(6)
C36 0.029(7) 0.066(11) 0.059(10) 0.036(9) 0.014(7) 0.012(7)
C37 0.033(7) 0.048(9) 0.049(9) 0.012(7) 0.002(7) 0.015(7)
C38 0.039(8) 0.043(9) 0.066(11) 0.011(8) -0.001(8) 0.007(7)
C39 0.036(7) 0.086(13) 0.041(9) 0.037(9) 0.005(7) 0.013(8)
C40 0.044(8) 0.086(14) 0.068(12) 0.053(11) 0.018(8) 0.029(9)
C41 0.034(8) 0.074(13) 0.054(11) 0.022(9) 0.008(7) 0.006(8)
C42 0.041(9) 0.077(13) 0.059(11) 0.018(10) 0.010(8) 0.017(9)

loop_
_atom_type_symbol
_atom_type_description
_atom_type_scat_dispersion_real
_atom_type_scat_dispersion_imag
_atom_type_scat_source
C C 0.0181 0.0091 'International Tables Vol C Tables 4.2.6.8 and 6.1.1.4'
H H 0.0000 0.0000 'International Tables Vol C Tables 4.2.6.8 and 6.1.1.4'
Au Au -4.4197 7.2980 'International Tables Vol C Tables 4.2.6.8 and 6.1.1.4'
P P 0.2955 0.4335 'International Tables Vol C Tables 4.2.6.8 and 6.1.1.4'

loop_
_exptl_crystal_face_index_h
_exptl_crystal_face_index_k
_exptl_crystal_face_index_l
_exptl_crystal_face_perp_dist
1 -5 -4 0.0088
-1 5 4 0.0088
1 0 0 0.0213
-1 0 0 0.0213
0 -1 1 0.0082
0 1 -1 0.0082

loop_
_geom_angle_atom_site_label_1
_geom_angle_atom_site_label_2
_geom_angle_atom_site_label_3
_geom_angle
_geom_angle_site_symmetry_1
_geom_angle_site_symmetry_3
C16 Au1 Au2 81.5(4) . .
C18 Au1 Au2 101.8(3) 2_666 .
C18 Au1 C16 176.6(5) 2_666 .
P1 Au2 Au1 91.18(9) . .
P1 Au2 P2 174.88(13) . .
P2 Au2 Au1 93.84(10) . .
C19 P1 Au2 114.1(5) . .
C19 P1 C23 105.3(7) . .
C23 P1 Au2 114.0(5) . .
C27 P1 Au2 111.4(4) . .
C27 P1 C19 104.4(7) . .
C27 P1 C23 107.0(7) . .
C31 P2 Au2 111.3(5) . .
C31 P2 C35 103.7(7) . .
C31 P2 C39 104.2(9) . .
C35 P2 Au2 116.5(5) . .
C35 P2 C39 107.4(7) . .
C39 P2 Au2 112.6(5) . .
C14 C1 C2 117.4(13) . .
C14 C1 C15 121.6(13) . .
C15 C1 C2 121.0(11) . .
C3 C2 C1 120.9(12) . .
C3 C2 C11 120.1(12) . .
C11 C2 C1 119.0(12) . .
C2 C3 H3 120.2 . .
C2 C3 C4 119.7(13) . .
C4 C3 H3 120.2 . .
C3 C4 C5 120.2(13) . .
C3 C4 C9 120.5(12) . .
C9 C4 C5 119.2(13) . .
C6 C5 C4 118.3(14) . .
C6 C5 C17 120.4(12) . .
C17 C5 C4 121.2(13) . .
C5 C6 H6 119.4 . .
C5 C6 C7 121.2(13) . .
C7 C6 H6 119.4 . .
C6 C7 H7 119.5 . .
C8 C7 C6 121.1(14) . .
C8 C7 H7 119.5 . .
C7 C8 H8 120.0 . .
C7 C8 C9 119.9(14) . .
C9 C8 H8 120.0 . .
C8 C9 C4 120.1(13) . .
C8 C9 C10 121.7(14) . .
C10 C9 C4 118.3(14) . .
C9 C10 H10 119.1 . .
C11 C10 C9 121.7(14) . .
C11 C10 H10 119.1 . .
C10 C11 C2 119.5(12) . .
C10 C11 C12 120.8(14) . .
C12 C11 C2 119.5(13) . .
C11 C12 H12 119.6 . .
C13 C12 C11 120.7(14) . .
C13 C12 H12 119.6 . .
C12 C13 H13 120.3 . .
C12 C13 C14 119.4(12) . .
C14 C13 H13 120.3 . .
C1 C14 C13 123.9(13) . .
C1 C14 H14 118.0 . .
C13 C14 H14 118.0 . .
C16 C15 C1 177.0(14) . .
C15 C16 Au1 177.3(11) . .
C18 C17 C5 177.0(15) . .
C17 C18 Au1 175.3(12) . 2_666
P1 C19 H19A 108.3 . .
P1 C19 H19B 108.3 . .
H19A C19 H19B 107.4 . .
C20 C19 P1 116.0(10) . .
C20 C19 H19A 108.3 . .
C20 C19 H19B 108.3 . .
C19 C20 H20A 108.3 . .
C19 C20 H20B 108.3 . .
H20A C20 H20B 107.4 . .
C21 C20 C19 116.1(12) . .
C21 C20 H20A 108.3 . .
C21 C20 H20B 108.3 . .
C20 C21 H21A 108.9 . .
C20 C21 H21B 108.9 . .
H21A C21 H21B 107.7 . .
C22 C21 C20 113.4(13) . .
C22 C21 H21A 108.9 . .
C22 C21 H21B 108.9 . .
C21 C22 H22A 109.5 . .
C21 C22 H22B 109.5 . .
C21 C22 H22C 109.5 . .
H22A C22 H22B 109.5 . .
H22A C22 H22C 109.5 . .
H22B C22 H22C 109.5 . .
P1 C23 H23A 108.5 . .
P1 C23 H23B 108.5 . .
H23A C23 H23B 107.5 . .
C24 C23 P1 115.1(11) . .
C24 C23 H23A 108.5 . .
C24 C23 H23B 108.5 . .
C23 C24 H24A 109.1 . .
C23 C24 H24B 109.1 . .
C23 C24 C25 112.5(16) . .
H24A C24 H24B 107.8 . .
C25 C24 H24A 109.1 . .
C25 C24 H24B 109.1 . .
C24 C25 H25A 109.1 . .
C24 C25 H25B 109.1 . .
H25A C25 H25B 107.8 . .
C26 C25 C24 112.5(19) . .
C26 C25 H25A 109.1 . .
C26 C25 H25B 109.1 . .
C25 C26 H26A 109.5 . .
C25 C26 H26B 109.5 . .
C25 C26 H26C 109.5 . .
H26A C26 H26B 109.5 . .
H26A C26 H26C 109.5 . .
H26B C26 H26C 109.5 . .
P1 C27 H27A 108.4 . .
P1 C27 H27B 108.4 . .
H27A C27 H27B 107.5 . .
C28 C27 P1 115.5(11) . .
C28 C27 H27A 108.4 . .
C28 C27 H27B 108.4 . .
C27 C28 H28A 108.8 . .
C27 C28 H28B 108.8 . .
H28A C28 H28B 107.7 . .
C29 C28 C27 113.7(13) . .
C29 C28 H28A 108.8 . .
C29 C28 H28B 108.8 . .
C28 C29 H29A 109.1 . .
C28 C29 H29B 109.1 . .
C28 C29 C30 112.6(15) . .
H29A C29 H29B 107.8 . .
C30 C29 H29A 109.1 . .
C30 C29 H29B 109.1 . .
C29 C30 H30A 109.5 . .
C29 C30 H30B 109.5 . .
C29 C30 H30C 109.5 . .
H30A C30 H30B 109.5 . .
H30A C30 H30C 109.5 . .
H30B C30 H30C 109.5 . .
P2 C31 H31A 109.1 . .
P2 C31 H31B 109.1 . .
H31A C31 H31B 107.9 . .
C32 C31 P2 112.3(11) . .
C32 C31 H31A 109.1 . .
C32 C31 H31B 109.1 . .
C31 C32 H32A 109.0 . .
C31 C32 H32B 109.0 . .
H32A C32 H32B 107.8 . .
C33 C32 C31 113.1(13) . .
C33 C32 H32A 109.0 . .
C33 C32 H32B 109.0 . .
C32 C33 H33A 109.4 . .
C32 C33 H33B 109.4 . .
H33A C33 H33B 108.0 . .
C34 C33 C32 111.2(13) . .
C34 C33 H33A 109.4 . .
C34 C33 H33B 109.4 . .
C33 C34 H34A 109.5 . .
C33 C34 H34B 109.5 . .
C33 C34 H34C 109.5 . .
H34A C34 H34B 109.5 . .
H34A C34 H34C 109.5 . .
H34B C34 H34C 109.5 . .
P2 C35 H35A 108.5 . .
P2 C35 H35B 108.5 . .
H35A C35 H35B 107.5 . .
C36 C35 P2 114.9(10) . .
C36 C35 H35A 108.5 . .
C36 C35 H35B 108.5 . .
C35 C36 H36A 108.3 . .
C35 C36 H36B 108.3 . .
H36A C36 H36B 107.4 . .
C37 C36 C35 115.8(12) . .
C37 C36 H36A 108.3 . .
C37 C36 H36B 108.3 . .
C36 C37 H37A 109.5 . .
C36 C37 H37B 109.5 . .
H37A C37 H37B 108.1 . .
C38 C37 C36 110.8(12) . .
C38 C37 H37A 109.5 . .
C38 C37 H37B 109.5 . .
C37 C38 H38A 109.5 . .
C37 C38 H38B 109.5 . .
C37 C38 H38C 109.5 . .
H38A C38 H38B 109.5 . .
H38A C38 H38C 109.5 . .
H38B C38 H38C 109.5 . .
P2 C39 H39A 108.5 . .
P2 C39 H39B 108.5 . .
H39A C39 H39B 107.5 . .
C40 C39 P2 115.0(12) . .
C40 C39 H39A 108.5 . .
C40 C39 H39B 108.5 . .
C39 C40 H40A 109.3 . .
C39 C40 H40B 109.3 . .
H40A C40 H40B 108.0 . .
C41 C40 C39 111.7(14) . .
C41 C40 H40A 109.3 . .
C41 C40 H40B 109.3 . .
C40 C41 H41A 108.4 . .
C40 C41 H41B 108.4 . .
C40 C41 C42 115.4(16) . .
H41A C41 H41B 107.5 . .
C42 C41 H41A 108.4 . .
C42 C41 H41B 108.4 . .
C41 C42 H42A 109.5 . .
C41 C42 H42B 109.5 . .
C41 C42 H42C 109.5 . .
H42A C42 H42B 109.5 . .
H42A C42 H42C 109.5 . .
H42B C42 H42C 109.5 . .

loop_
_geom_bond_atom_site_label_1
_geom_bond_atom_site_label_2
_geom_bond_distance
_geom_bond_site_symmetry_2
Au1 Au2 3.0459(9) .
Au1 C16 2.013(13) .
Au1 C18 1.990(13) 2_666
Au2 P1 2.306(3) .
Au2 P2 2.307(3) .
P1 C19 1.813(14) .
P1 C23 1.828(14) .
P1 C27 1.801(15) .
P2 C31 1.800(19) .
P2 C35 1.816(15) .
P2 C39 1.857(15) .
C1 C2 1.47(2) .
C1 C14 1.357(18) .
C1 C15 1.432(18) .
C2 C3 1.414(17) .
C2 C11 1.43(2) .
C3 H3 0.9300 .
C3 C4 1.42(2) .
C4 C5 1.441(17) .
C4 C9 1.43(2) .
C5 C6 1.40(2) .
C5 C17 1.425(19) .
C6 H6 0.9300 .
C6 C7 1.41(2) .
C7 H7 0.9300 .
C7 C8 1.37(2) .
C8 H8 0.9300 .
C8 C9 1.41(2) .
C9 C10 1.422(18) .
C10 H10 0.9300 .
C10 C11 1.39(2) .
C11 C12 1.427(18) .
C12 H12 0.9300 .
C12 C13 1.37(2) .
C13 H13 0.9300 .
C13 C14 1.42(2) .
C14 H14 0.9300 .
C15 C16 1.175(17) .
C17 C18 1.216(19) .
C19 H19A 0.9700 .
C19 H19B 0.9700 .
C19 C20 1.54(2) .
C20 H20A 0.9700 .
C20 H20B 0.9700 .
C20 C21 1.52(2) .
C21 H21A 0.9700 .
C21 H21B 0.9700 .
C21 C22 1.50(2) .
C22 H22A 0.9600 .
C22 H22B 0.9600 .
C22 H22C 0.9600 .
C23 H23A 0.9700 .
C23 H23B 0.9700 .
C23 C24 1.544(19) .
C24 H24A 0.9700 .
C24 H24B 0.9700 .
C24 C25 1.59(2) .
C25 H25A 0.9700 .
C25 H25B 0.9700 .
C25 C26 1.40(3) .
C26 H26A 0.9600 .
C26 H26B 0.9600 .
C26 H26C 0.9600 .
C27 H27A 0.9700 .
C27 H27B 0.9700 .
C27 C28 1.527(18) .
C28 H28A 0.9700 .
C28 H28B 0.9700 .
C28 C29 1.52(2) .
C29 H29A 0.9700 .
C29 H29B 0.9700 .
C29 C30 1.53(2) .
C30 H30A 0.9600 .
C30 H30B 0.9600 .
C30 H30C 0.9600 .
C31 H31A 0.9700 .
C31 H31B 0.9700 .
C31 C32 1.59(2) .
C32 H32A 0.9700 .
C32 H32B 0.9700 .
C32 C33 1.52(2) .
C33 H33A 0.9700 .
C33 H33B 0.9700 .
C33 C34 1.52(2) .
C34 H34A 0.9600 .
C34 H34B 0.9600 .
C34 H34C 0.9600 .
C35 H35A 0.9700 .
C35 H35B 0.9700 .
C35 C36 1.54(2) .
C36 H36A 0.9700 .
C36 H36B 0.9700 .
C36 C37 1.52(2) .
C37 H37A 0.9700 .
C37 H37B 0.9700 .
C37 C38 1.50(2) .
C38 H38A 0.9600 .
C38 H38B 0.9600 .
C38 H38C 0.9600 .
C39 H39A 0.9700 .
C39 H39B 0.9700 .
C39 C40 1.53(2) .
C40 H40A 0.9700 .
C40 H40B 0.9700 .
C40 C41 1.50(3) .
C41 H41A 0.9700 .
C41 H41B 0.9700 .
C41 C42 1.53(3) .
C42 H42A 0.9600 .
C42 H42B 0.9600 .
C42 H42C 0.9600 .

loop_
_geom_torsion_atom_site_label_1
_geom_torsion_atom_site_label_2
_geom_torsion_atom_site_label_3
_geom_torsion_atom_site_label_4
_geom_torsion
Au2 P1 C19 C20 -77.4(10)
Au2 P1 C23 C24 -177.9(10)
Au2 P1 C27 C28 54.6(11)
Au2 P2 C31 C32 49.5(13)
Au2 P2 C35 C36 -72.8(12)
Au2 P2 C39 C40 175.8(12)
P1 C19 C20 C21 56.9(16)
P1 C23 C24 C25 -175.3(12)
P1 C27 C28 C29 177.6(11)
P2 C31 C32 C33 148.1(12)
P2 C35 C36 C37 57.4(18)
P2 C39 C40 C41 152.6(14)
C1 C2 C3 C4 -175.4(13)
C1 C2 C11 C10 176.5(13)
C1 C2 C11 C12 1(2)
C2 C1 C14 C13 -2(2)
C2 C3 C4 C5 175.7(13)
C2 C3 C4 C9 -1(2)
C2 C11 C12 C13 -1(2)
C3 C2 C11 C10 -3(2)
C3 C2 C11 C12 -178.1(13)
C3 C4 C5 C6 -175.3(14)
C3 C4 C5 C17 3(2)
C3 C4 C9 C8 178.0(14)
C3 C4 C9 C10 -2(2)
C4 C5 C6 C7 -1(2)
C4 C9 C10 C11 4(2)
C5 C4 C9 C8 1(2)
C5 C4 C9 C10 -179.5(13)
C5 C6 C7 C8 -2(3)
C6 C7 C8 C9 5(3)
C7 C8 C9 C4 -4(3)
C7 C8 C9 C10 176.3(16)
C8 C9 C10 C11 -176.9(15)
C9 C4 C5 C6 2(2)
C9 C4 C5 C17 180.0(13)
C9 C10 C11 C2 -1(2)
C9 C10 C11 C12 174.2(14)
C10 C11 C12 C13 -175.9(15)
C11 C2 C3 C4 4(2)
C11 C12 C13 C14 -1(2)
C12 C13 C14 C1 3(2)
C14 C1 C2 C3 179.4(13)
C14 C1 C2 C11 0(2)
C15 C1 C2 C3 2(2)
C15 C1 C2 C11 -177.9(12)
C15 C1 C14 C13 175.9(13)
C17 C5 C6 C7 -179.6(15)
C19 P1 C23 C24 56.4(14)
C19 P1 C27 C28 178.1(10)
C19 C20 C21 C22 174.5(14)
C23 P1 C19 C20 48.3(12)
C23 P1 C27 C28 -70.6(11)
C23 C24 C25 C26 78(2)
C27 P1 C19 C20 160.8(10)
C27 P1 C23 C24 -54.3(13)
C27 C28 C29 C30 177.8(13)
C31 P2 C35 C36 164.4(11)
C31 P2 C39 C40 -63.4(15)
C31 C32 C33 C34 173.0(16)
C35 P2 C31 C32 175.5(12)
C35 P2 C39 C40 46.3(16)
C35 C36 C37 C38 173.0(15)
C39 P2 C31 C32 -72.1(13)
C39 P2 C35 C36 54.5(13)
C39 C40 C41 C42 -75(2)

loop_
_exptl_oxdiff_crystal_face_indexfrac_h
_exptl_oxdiff_crystal_face_indexfrac_k
_exptl_oxdiff_crystal_face_indexfrac_l
_exptl_oxdiff_crystal_face_x
_exptl_oxdiff_crystal_face_y
_exptl_oxdiff_crystal_face_z
1.0121 -5.0042 -4.0510 0.1004 -0.2738 -0.8955
-1.0121 5.0042 4.0510 -0.1004 0.2738 0.8955
1.0017 -0.0017 -0.0044 -0.0432 0.1293 -0.0338
-1.0017 0.0017 0.0044 0.0432 -0.1293 0.0338
0.0079 -0.9995 0.9961 0.1187 0.0396 -0.0081
-0.0079 0.9995 -0.9961 -0.1187 -0.0396 0.0081
